data_7101100
loop_
_publ_author_name
'A. Furstner'
'M. Alcarazo'
'V. Cesar'
'C.W. Lehmann'

_publ_section_title
;
Convenient, scalable and flexible method for the preparation of
imidazolium salts with previously inaccessible substitution
patterns
;
_journal_name_full 'Chemical Communications'
_journal_paper_doi 10.1039/b604236h
_journal_year 2006
_chemical_formula_moiety 'C15 H23 Cl N2 O5'
_chemical_formula_sum 'C15 H23 Cl N2 O5'
_chemical_formula_weight 346.80
_space_group_IT_number 14
_symmetry_cell_setting monoclinic
_symmetry_space_group_name_Hall '-P 2yn'
_symmetry_space_group_name_H-M 'P 1 21/n 1'
_cell_angle_alpha 90.00
_cell_angle_beta 97.388(2)
_cell_angle_gamma 90.00
_cell_formula_units_Z 4
_cell_length_a 11.5277(4)
_cell_length_b 8.3692(3)
_cell_length_c 17.3259(6)
_cell_measurement_temperature 100
_cell_volume 1657.68(10)
_diffrn_ambient_temperature 100
_exptl_crystal_density_diffrn 1.390
_cod_depositor_comments
;
The following automatic conversions were performed:
'_geom_bond_publ_flag' value 'Y' changed to 'y' according to
'/home/saulius/struct/CIF-dictionaries/cif_core.dic' dictionary named
'cif_core.dic' version 2.4.1 from 2010-06-29 (26
times).

'_geom_bond_publ_flag' value 'N' changed to 'n' according to
'/home/saulius/struct/CIF-dictionaries/cif_core.dic' dictionary named
'cif_core.dic' version 2.4.1 from 2010-06-29 (32 times).

Automatic conversion script
Id: cif_fix_enum 1527 2010-12-29 10:47:43Z saulius 
;
_cod_original_sg_symbol_Hall '-P 2ybc'
_cod_original_sg_symbol_H-M 'P 21/n'
_cod_database_code 7101100

loop_
_symmetry_equiv_pos_as_xyz
'x, y, z'
'-x+1/2, y+1/2, -z+1/2'
'-x, -y, -z'
'x-1/2, -y-1/2, z-1/2'

loop_
_atom_site_label
_atom_site_type_symbol
_atom_site_fract_x
_atom_site_fract_y
_atom_site_fract_z
_atom_site_U_iso_or_equiv
_atom_site_adp_type
_atom_site_occupancy
_atom_site_symmetry_multiplicity
_atom_site_calc_flag
_atom_site_refinement_flags
_atom_site_disorder_assembly
_atom_site_disorder_group
Cl1 Cl 0.71074(6) 0.27217(10) 0.98968(4) 0.0369(2) Uani 1 1 d . . .
O1 O 0.8161(2) 0.2192(4) 1.03343(18) 0.0700(9) Uani 1 1 d . . .
O2 O 0.7345(3) 0.3070(6) 0.91385(19) 0.1157(16) Uani 1 1 d . . .
O3 O 0.62491(19) 0.1488(3) 0.98679(14) 0.0430(6) Uani 1 1 d . . .
O4 O 0.6665(3) 0.4087(3) 1.0230(3) 0.1105(15) Uani 1 1 d . . .
C1 C 0.1456(2) 0.7039(3) 0.48377(15) 0.0252(6) Uani 1 1 d . . .
H1 H 0.0633 0.6992 0.4841 0.030 Uiso 1 1 calc R . .
N2 N 0.19324(19) 0.7054(3) 0.41945(13) 0.0255(5) Uani 1 1 d . A .
C3 C 0.3238(2) 0.7226(4) 0.43846(17) 0.0325(6) Uani 1 1 d . . .
C3' C 0.3932(3) 0.5971(5) 0.4026(2) 0.0495(9) Uani 1 1 d . . .
H3'1 H 0.3846 0.6120 0.3461 0.074 Uiso 1 1 calc R . .
H3'2 H 0.3643 0.4909 0.4146 0.074 Uiso 1 1 calc R . .
H3'3 H 0.4759 0.6064 0.4239 0.074 Uiso 1 1 calc R . .
O3' O 0.3603(2) 0.8735(3) 0.41213(15) 0.0528(7) Uani 1 1 d . . .
H3' H 0.3145 0.9450 0.4239 0.079 Uiso 1 1 calc R . .
C4 C 0.3403(2) 0.7012(4) 0.52823(18) 0.0348(7) Uani 1 1 d . . .
H4 H 0.3714 0.5914 0.5406 0.042 Uiso 1 1 calc R . .
C4' C 0.4224(3) 0.8204(5) 0.5723(2) 0.0486(9) Uani 1 1 d . . .
H4'1 H 0.3911 0.9286 0.5631 0.073 Uiso 1 1 calc R . .
H4'2 H 0.4995 0.8134 0.5544 0.073 Uiso 1 1 calc R . .
H4'3 H 0.4298 0.7966 0.6281 0.073 Uiso 1 1 calc R . .
N5 N 0.21988(19) 0.7094(3) 0.54836(13) 0.0268(5) Uani 1 1 d . . .
C7 C 0.1234(2) 0.7022(4) 0.33972(16) 0.0330(7) Uani 1 1 d D . .
C8A C 0.1795(10) 0.624(2) 0.2787(6) 0.078(5) Uani 0.399(9) 1 d PD A 1
H8A1 H 0.2090 0.5192 0.2970 0.117 Uiso 0.399(9) 1 calc PR A 1
H8A2 H 0.2447 0.6901 0.2661 0.117 Uiso 0.399(9) 1 calc PR A 1
H8A3 H 0.1224 0.6108 0.2321 0.117 Uiso 0.399(9) 1 calc PR A 1
C9A C 0.0035(10) 0.6389(18) 0.3466(7) 0.054(4) Uani 0.399(9) 1 d PD A 1
H9A1 H -0.0394 0.6237 0.2945 0.082 Uiso 0.399(9) 1 calc PR A 1
H9A2 H -0.0386 0.7151 0.3757 0.082 Uiso 0.399(9) 1 calc PR A 1
H9A3 H 0.0102 0.5363 0.3742 0.082 Uiso 0.399(9) 1 calc PR A 1
C10A C 0.1051(11) 0.8871(10) 0.3183(6) 0.056(4) Uani 0.399(9) 1 d PD A 1
H10A H 0.1814 0.9375 0.3163 0.085 Uiso 0.399(9) 1 calc PR A 1
H10B H 0.0654 0.9400 0.3580 0.085 Uiso 0.399(9) 1 calc PR A 1
H10C H 0.0574 0.8972 0.2675 0.085 Uiso 0.399(9) 1 calc PR A 1
C8B C 0.1359(6) 0.5272(8) 0.3073(4) 0.0500(18) Uani 0.601(9) 1 d PD A 2
H8B1 H 0.0850 0.5152 0.2579 0.075 Uiso 0.601(9) 1 calc PR A 2
H8B2 H 0.1132 0.4496 0.3450 0.075 Uiso 0.601(9) 1 calc PR A 2
H8B3 H 0.2173 0.5084 0.2991 0.075 Uiso 0.601(9) 1 calc PR A 2
C9B C -0.0039(6) 0.7273(13) 0.3448(5) 0.050(2) Uani 0.601(9) 1 d PD A 2
H9B1 H -0.0475 0.7251 0.2923 0.075 Uiso 0.601(9) 1 calc PR A 2
H9B2 H -0.0151 0.8310 0.3690 0.075 Uiso 0.601(9) 1 calc PR A 2
H9B3 H -0.0325 0.6421 0.3763 0.075 Uiso 0.601(9) 1 calc PR A 2
C10B C 0.1699(6) 0.8164(8) 0.2844(3) 0.047(2) Uani 0.601(9) 1 d PD A 2
H10D H 0.2514 0.7896 0.2797 0.071 Uiso 0.601(9) 1 calc PR A 2
H10E H 0.1657 0.9256 0.3042 0.071 Uiso 0.601(9) 1 calc PR A 2
H10F H 0.1229 0.8085 0.2333 0.071 Uiso 0.601(9) 1 calc PR A 2
C11 C 0.1872(2) 0.7064(3) 0.62478(16) 0.0294(6) Uani 1 1 d . . .
C12 C 0.0925(3) 0.7946(4) 0.64122(17) 0.0363(7) Uani 1 1 d . . .
H12 H 0.0503 0.8589 0.6021 0.044 Uiso 1 1 calc R . .
C13 C 0.0592(3) 0.7887(5) 0.71544(19) 0.0489(9) Uani 1 1 d . . .
H13 H -0.0077 0.8463 0.7266 0.059 Uiso 1 1 calc R . .
C14 C 0.1231(3) 0.6994(5) 0.77317(19) 0.0486(9) Uani 1 1 d . . .
H14 H 0.1015 0.6979 0.8243 0.058 Uiso 1 1 calc R . .
C15 C 0.2179(3) 0.6129(5) 0.75637(19) 0.0482(9) Uani 1 1 d . . .
H15 H 0.2617 0.5516 0.7961 0.058 Uiso 1 1 calc R . .
C16 C 0.2505(3) 0.6141(4) 0.68186(18) 0.0399(7) Uani 1 1 d . . .
H16 H 0.3152 0.5524 0.6702 0.048 Uiso 1 1 calc R . .

loop_
_atom_site_aniso_label
_atom_site_aniso_U_11
_atom_site_aniso_U_22
_atom_site_aniso_U_33
_atom_site_aniso_U_23
_atom_site_aniso_U_13
_atom_site_aniso_U_12
Cl1 0.0269(3) 0.0449(5) 0.0377(4) 0.0066(3) -0.0003(3) -0.0044(3)
O1 0.0390(14) 0.093(2) 0.0713(19) 0.0069(16) -0.0177(13) 0.0038(14)
O2 0.086(2) 0.210(5) 0.0506(18) 0.052(2) 0.0055(16) -0.049(3)
O3 0.0391(13) 0.0360(12) 0.0547(14) -0.0077(11) 0.0091(10) -0.0061(10)
O4 0.100(3) 0.0273(15) 0.207(5) -0.028(2) 0.030(3) 0.0036(16)
C1 0.0239(13) 0.0215(13) 0.0302(14) 0.0015(11) 0.0029(10) -0.0014(10)
N2 0.0243(11) 0.0251(12) 0.0272(11) 0.0024(9) 0.0035(8) -0.0007(9)
C3 0.0224(13) 0.0374(16) 0.0377(16) 0.0003(13) 0.0041(11) -0.0033(12)
C3' 0.0343(17) 0.061(2) 0.053(2) -0.0133(18) 0.0021(15) 0.0207(16)
O3' 0.0507(15) 0.0471(15) 0.0604(16) 0.0059(13) 0.0068(12) -0.0183(12)
C4 0.0250(14) 0.0403(18) 0.0386(16) 0.0006(14) 0.0022(12) -0.0013(12)
C4' 0.0298(16) 0.068(3) 0.047(2) -0.0091(18) 0.0002(14) -0.0117(16)
N5 0.0229(11) 0.0276(12) 0.0291(12) 0.0004(10) 0.0003(9) -0.0013(9)
C7 0.0308(14) 0.0425(18) 0.0250(14) 0.0059(13) 0.0014(11) -0.0035(13)
C8A 0.068(8) 0.113(14) 0.051(7) -0.040(8) 0.000(6) 0.031(8)
C9A 0.053(6) 0.077(9) 0.027(5) 0.014(6) -0.017(4) -0.028(7)
C10A 0.073(8) 0.039(5) 0.050(6) 0.013(4) -0.020(5) -0.007(5)
C8B 0.064(4) 0.054(4) 0.029(3) -0.004(3) -0.005(3) -0.003(3)
C9B 0.029(3) 0.087(7) 0.034(3) 0.014(4) 0.001(2) -0.001(4)
C10B 0.048(4) 0.056(5) 0.036(3) 0.017(3) 0.000(3) -0.010(3)
C11 0.0311(14) 0.0292(15) 0.0272(14) 0.0011(12) 0.0013(11) -0.0092(12)
C12 0.0330(15) 0.0461(19) 0.0300(15) 0.0018(14) 0.0042(12) -0.0010(14)
C13 0.048(2) 0.066(2) 0.0357(18) -0.0014(17) 0.0138(14) -0.0006(18)
C14 0.060(2) 0.058(2) 0.0290(16) 0.0004(16) 0.0088(15) -0.0160(19)
C15 0.059(2) 0.049(2) 0.0324(17) 0.0107(15) -0.0095(15) -0.0128(17)
C16 0.0418(18) 0.0404(18) 0.0355(17) 0.0062(14) -0.0030(13) -0.0011(14)

loop_
_geom_bond_atom_site_label_1
_geom_bond_atom_site_label_2
_geom_bond_distance
_geom_bond_site_symmetry_2
_geom_bond_publ_flag
Cl1 O4 1.406(3) . y
Cl1 O2 1.407(3) . y
Cl1 O1 1.418(3) . y
Cl1 O3 1.426(2) . y
C1 N2 1.305(3) . y
C1 N5 1.320(3) . y
C1 H1 0.9500 . n
N2 C3 1.505(3) . y
N2 C7 1.507(3) . y
C3 O3' 1.425(4) . y
C3 C3' 1.502(4) . y
C3 C4 1.553(4) . y
C3' H3'1 0.9800 . n
C3' H3'2 0.9800 . n
C3' H3'3 0.9800 . n
O3' H3' 0.8400 . n
C4 N5 1.476(4) . y
C4 C4' 1.513(4) . y
C4 H4 1.0000 . n
C4' H4'1 0.9800 . n
C4' H4'2 0.9800 . n
C4' H4'3 0.9800 . n
N5 C11 1.422(4) . y
C7 C8A 1.463(9) . y
C7 C9B 1.496(7) . y
C7 C9A 1.499(10) . y
C7 C10B 1.500(6) . y
C7 C8B 1.582(7) . y
C7 C10A 1.599(8) . y
C8A H8A1 0.9800 . n
C8A H8A2 0.9800 . n
C8A H8A3 0.9800 . n
C9A H9A1 0.9800 . n
C9A H9A2 0.9800 . n
C9A H9A3 0.9800 . n
C10A H10A 0.9800 . n
C10A H10B 0.9800 . n
C10A H10C 0.9800 . n
C8B H8B1 0.9800 . n
C8B H8B2 0.9800 . n
C8B H8B3 0.9800 . n
C9B H9B1 0.9800 . n
C9B H9B2 0.9800 . n
C9B H9B3 0.9800 . n
C10B H10D 0.9800 . n
C10B H10E 0.9800 . n
C10B H10F 0.9800 . n
C11 C12 1.377(4) . y
C11 C16 1.386(4) . y
C12 C13 1.389(4) . y
C12 H12 0.9500 . n
C13 C14 1.383(5) . y
C13 H13 0.9500 . n
C14 C15 1.373(5) . y
C14 H14 0.9500 . n
C15 C16 1.390(5) . y
C15 H15 0.9500 . n
C16 H16 0.9500 . n
